data_2218512
loop_
_publ_author_name
'Li, Xiu-Zhi'
'Qu, Zhi-Rong'

_publ_section_title
;
 Poly[aqua[\m~3~-5-(2-carboxylatophenyl)-1<i>H</i>-tetrazolato]zinc(II)]
;
_journal_coeditor_code RZ2210
_journal_issue 6
_journal_name_full 'Acta Crystallographica Section E'
_journal_page_first m808
_journal_paper_doi 10.1107/S1600536808013688
_journal_volume 64
_journal_year 2008
_chemical_formula_iupac '[Zn (C8 H4 N4 O2) (H2 O)]'
_chemical_formula_moiety 'C8 H6 N4 O3 Zn'
_chemical_formula_sum 'C8 H6 N4 O3 Zn'
_chemical_formula_weight 271.56
_chemical_name_systematic
;
Poly[aqua[\m~3~-5-(2-carboxylatophenyl)-1<i>H</i>-tetrazolato]zinc(II)]
;
_space_group_IT_number 15
_symmetry_cell_setting monoclinic
_symmetry_space_group_name_Hall '-C 2yc'
_symmetry_space_group_name_H-M 'C 1 2/c 1'
_atom_sites_solution_hydrogens geom
_atom_sites_solution_primary direct
_atom_sites_solution_secondary difmap
_audit_creation_method SHELXL-97
_cell_angle_alpha 90.00
_cell_angle_beta 114.39(2)
_cell_angle_gamma 90.00
_cell_formula_units_Z 8
_cell_length_a 19.696(8)
_cell_length_b 7.1340(18)
_cell_length_c 14.932(6)
_cell_measurement_reflns_used 1979
_cell_measurement_temperature 293(2)
_cell_measurement_theta_max 27.4449
_cell_measurement_theta_min 3.0701
_cell_volume 1910.9(12)
_computing_cell_refinement 'CrystalClear (Rigaku, 2005)'
_computing_data_collection 'CrystalClear (Rigaku, 2005)'
_computing_data_reduction 'CrystalClear (Rigaku, 2005)'
_computing_molecular_graphics 'SHELXTL (Sheldrick, 2008)'
_computing_publication_material 'PRPKAPPA (Ferguson, 1999)'
_computing_structure_refinement 'SHELXL97 (Sheldrick, 2008)'
_computing_structure_solution 'SHELXS97 (Sheldrick, 2008)'
_diffrn_ambient_temperature 293(2)
_diffrn_detector_area_resol_mean 13.6612
_diffrn_measured_fraction_theta_full 0.993
_diffrn_measured_fraction_theta_max 0.993
_diffrn_measurement_device_type 'Rigaku SCXmini'
_diffrn_measurement_method \w
_diffrn_radiation_monochromator graphite
_diffrn_radiation_source 'fine-focus sealed tube'
_diffrn_radiation_type MoK\a
_diffrn_radiation_wavelength 0.71073
_diffrn_reflns_av_R_equivalents 0.0845
_diffrn_reflns_av_sigmaI/netI 0.0713
_diffrn_reflns_limit_h_max 25
_diffrn_reflns_limit_h_min -25
_diffrn_reflns_limit_k_max 9
_diffrn_reflns_limit_k_min -9
_diffrn_reflns_limit_l_max 19
_diffrn_reflns_limit_l_min -19
_diffrn_reflns_number 9320
_diffrn_reflns_theta_full 27.46
_diffrn_reflns_theta_max 27.46
_diffrn_reflns_theta_min 3.07
_exptl_absorpt_coefficient_mu 2.567
_exptl_absorpt_correction_T_max 0.860
_exptl_absorpt_correction_T_min 0.835
_exptl_absorpt_correction_type multi-scan
_exptl_absorpt_process_details '(CrystalClear; Rigaku, 2005)'
_exptl_crystal_colour colourless
_exptl_crystal_density_diffrn 1.888
_exptl_crystal_density_method 'not measured'
_exptl_crystal_description block
_exptl_crystal_F_000 1088.0
_exptl_crystal_size_max 0.0700
_exptl_crystal_size_mid 0.0700
_exptl_crystal_size_min 0.0600
_refine_diff_density_max 0.634
_refine_diff_density_min -0.602
_refine_ls_extinction_method none
_refine_ls_goodness_of_fit_ref 1.077
_refine_ls_hydrogen_treatment constr
_refine_ls_matrix_type full
_refine_ls_number_parameters 147
_refine_ls_number_reflns 2173
_refine_ls_number_restraints 0
_refine_ls_restrained_S_all 1.077
_refine_ls_R_factor_all 0.0757
_refine_ls_R_factor_gt 0.0495
_refine_ls_shift/su_max 0.000
_refine_ls_shift/su_mean 0.000
_refine_ls_structure_factor_coef Fsqd
_refine_ls_weighting_details 'calc w=1/[\s^2^(Fo^2^)+(0.0929P)^2^+0.0509P] whereP=(Fo^2^+2Fc^2^)/3'
_refine_ls_weighting_scheme calc
_refine_ls_wR_factor_gt 0.1013
_refine_ls_wR_factor_ref 0.1119
_reflns_number_gt 1623
_reflns_number_total 2173
_reflns_threshold_expression I>2\s(I)
_cod_data_source_file rz2210.cif
_cod_data_source_block I
_cod_original_sg_symbol_H-M 'C 2/c'
_cod_database_code 2218512
_cod_database_fobs_code 2218512

loop_
_symmetry_equiv_pos_as_xyz
'x, y, z'
'-x, y, -z+1/2'
'x+1/2, y+1/2, z'
'-x+1/2, y+1/2, -z+1/2'
'-x, -y, -z'
'x, -y, z-1/2'
'-x+1/2, -y+1/2, -z'
'x+1/2, -y+1/2, z-1/2'

loop_
_atom_site_type_symbol
_atom_site_label
_atom_site_fract_x
_atom_site_fract_y
_atom_site_fract_z
_atom_site_U_iso_or_equiv
_atom_site_adp_type
_atom_site_calc_flag
_atom_site_refinement_flags
_atom_site_occupancy
Zn Zn1 1.0000 -0.31787(9) 0.2500 0.0245(2) Uani d S 1
Zn Zn2 1.0000 0.0000 0.5000 0.0242(2) Uani d S 1
C C1 0.9761(2) 0.3503(5) 0.3649(3) 0.0202(8) Uani d . 1
C C2 0.8990(2) 0.3170(6) 0.2905(3) 0.0213(8) Uani d . 1
C C3 0.8527(2) 0.4731(6) 0.2629(3) 0.0289(10) Uani d . 1
H H3 0.8693 0.5859 0.2959 0.035 Uiso calc R 1
C C4 0.7821(3) 0.4630(6) 0.1866(4) 0.0383(12) Uani d . 1
H H4 0.7514 0.5681 0.1693 0.046 Uiso calc R 1
C C5 0.7577(3) 0.2978(7) 0.1370(4) 0.0410(12) Uani d . 1
H H5 0.7104 0.2910 0.0858 0.049 Uiso calc R 1
C C6 0.8032(3) 0.1407(6) 0.1630(3) 0.0339(11) Uani d . 1
H H6 0.7864 0.0299 0.1279 0.041 Uiso calc R 1
C C7 0.8733(2) 0.1459(6) 0.2405(3) 0.0222(9) Uani d . 1
C C8 0.9165(2) -0.0327(5) 0.2671(3) 0.0217(9) Uani d . 1
N N1 1.0151(2) 0.2573(5) 0.4466(2) 0.0241(8) Uani d . 1
N N2 1.0788(2) 0.3533(5) 0.4939(3) 0.0295(9) Uani d . 1
N N3 1.0792(2) 0.4999(5) 0.4424(3) 0.0280(8) Uani d . 1
N N4 1.01491(19) 0.5018(4) 0.3598(2) 0.0220(7) Uani d . 1
O O1 0.91662(17) -0.1326(4) 0.1958(2) 0.0270(7) Uani d . 1
O O2 0.94994(17) -0.0846(4) 0.3536(2) 0.0314(7) Uani d . 1
O O1W 0.89412(16) 0.0990(4) 0.4984(2) 0.0322(7) Uani d . 1
H H1W 0.8913 0.0681 0.5497 0.048 Uiso d R 1
H H2W 0.8872 0.2061 0.5035 0.048 Uiso d R 1

loop_
_atom_site_aniso_label
_atom_site_aniso_U_11
_atom_site_aniso_U_22
_atom_site_aniso_U_33
_atom_site_aniso_U_12
_atom_site_aniso_U_13
_atom_site_aniso_U_23
Zn1 0.0335(4) 0.0167(3) 0.0215(4) 0.000 0.0097(3) 0.000
Zn2 0.0341(4) 0.0186(4) 0.0186(4) -0.0009(3) 0.0097(3) 0.0027(3)
C1 0.026(2) 0.0153(19) 0.021(2) -0.0018(17) 0.0104(17) 0.0000(16)
C2 0.021(2) 0.022(2) 0.0183(19) -0.0016(17) 0.0057(17) 0.0025(16)
C3 0.032(2) 0.023(2) 0.030(2) 0.0042(19) 0.011(2) 0.0001(18)
C4 0.031(3) 0.033(3) 0.045(3) 0.013(2) 0.009(2) 0.003(2)
C5 0.026(2) 0.043(3) 0.039(3) 0.004(2) -0.002(2) -0.001(2)
C6 0.029(2) 0.029(2) 0.035(3) 0.001(2) 0.004(2) -0.004(2)
C7 0.024(2) 0.019(2) 0.022(2) 0.0019(17) 0.0094(18) 0.0021(16)
C8 0.023(2) 0.021(2) 0.021(2) -0.0050(16) 0.0088(18) -0.0013(16)
N1 0.032(2) 0.0186(17) 0.0189(17) -0.0044(15) 0.0083(16) 0.0033(14)
N2 0.029(2) 0.0235(19) 0.030(2) -0.0030(16) 0.0062(17) 0.0079(16)
N3 0.031(2) 0.0223(19) 0.0235(19) -0.0053(15) 0.0041(17) 0.0025(14)
N4 0.0271(18) 0.0168(17) 0.0210(18) -0.0020(14) 0.0088(15) 0.0001(13)
O1 0.0390(18) 0.0226(15) 0.0179(14) 0.0056(13) 0.0101(13) -0.0029(12)
O2 0.048(2) 0.0232(16) 0.0191(15) 0.0050(14) 0.0100(15) -0.0004(12)
O1W 0.0385(18) 0.0309(17) 0.0284(17) 0.0003(15) 0.0150(15) -0.0012(14)

loop_
_atom_type_symbol
_atom_type_description
_atom_type_scat_dispersion_real
_atom_type_scat_dispersion_imag
_atom_type_scat_source
C C 0.0033 0.0016 'International Tables Vol C Tables 4.2.6.8 and 6.1.1.4'
H H 0.0000 0.0000 'International Tables Vol C Tables 4.2.6.8 and 6.1.1.4'
N N 0.0061 0.0033 'International Tables Vol C Tables 4.2.6.8 and 6.1.1.4'
O O 0.0106 0.0060 'International Tables Vol C Tables 4.2.6.8 and 6.1.1.4'
Zn Zn 0.2839 1.4301 'International Tables Vol C Tables 4.2.6.8 and 6.1.1.4'

loop_
_geom_angle_atom_site_label_1
_geom_angle_atom_site_label_2
_geom_angle_atom_site_label_3
_geom_angle_site_symmetry_1
_geom_angle_site_symmetry_3
_geom_angle
O1 Zn1 O1 2_755 . 97.27(17)
O1 Zn1 N4 2_755 2_745 124.90(13)
O1 Zn1 N4 . 2_745 105.93(12)
O1 Zn1 N4 2_755 1_545 105.93(12)
O1 Zn1 N4 . 1_545 124.90(13)
N4 Zn1 N4 2_745 1_545 100.34(19)
N1 Zn2 N1 . 5_756 180.0000(10)
N1 Zn2 O2 . 5_756 93.81(13)
N1 Zn2 O2 5_756 5_756 86.19(13)
N1 Zn2 O2 . . 86.19(13)
N1 Zn2 O2 5_756 . 93.81(13)
O2 Zn2 O2 5_756 . 180.0000(10)
N1 Zn2 O1W . 5_756 90.11(13)
N1 Zn2 O1W 5_756 5_756 89.89(13)
O2 Zn2 O1W 5_756 5_756 92.66(12)
O2 Zn2 O1W . 5_756 87.34(12)
N1 Zn2 O1W . . 89.89(13)
N1 Zn2 O1W 5_756 . 90.11(13)
O2 Zn2 O1W 5_756 . 87.34(12)
O2 Zn2 O1W . . 92.66(12)
O1W Zn2 O1W 5_756 . 180.0000(10)
N1 C1 N4 . . 109.2(4)
N1 C1 C2 . . 129.5(4)
N4 C1 C2 . . 121.1(3)
C3 C2 C7 . . 119.2(4)
C3 C2 C1 . . 115.9(4)
C7 C2 C1 . . 124.5(4)
C4 C3 C2 . . 120.9(4)
C4 C3 H3 . . 119.5
C2 C3 H3 . . 119.5
C5 C4 C3 . . 119.8(4)
C5 C4 H4 . . 120.1
C3 C4 H4 . . 120.1
C4 C5 C6 . . 120.2(4)
C4 C5 H5 . . 119.9
C6 C5 H5 . . 119.9
C5 C6 C7 . . 121.1(4)
C5 C6 H6 . . 119.4
C7 C6 H6 . . 119.4
C6 C7 C2 . . 118.7(4)
C6 C7 C8 . . 117.4(4)
C2 C7 C8 . . 123.9(3)
O2 C8 O1 . . 121.1(4)
O2 C8 C7 . . 122.1(4)
O1 C8 C7 . . 116.8(4)
C1 N1 N2 . . 106.9(3)
C1 N1 Zn2 . . 132.8(3)
N2 N1 Zn2 . . 120.0(3)
N3 N2 N1 . . 109.3(3)
N2 N3 N4 . . 108.4(3)
C1 N4 N3 . . 106.3(3)
C1 N4 Zn1 . 1_565 131.8(3)
N3 N4 Zn1 . 1_565 121.1(3)
C8 O1 Zn1 . . 108.4(3)
C8 O2 Zn2 . . 145.6(3)
Zn2 O1W H1W . . 109.5
Zn2 O1W H2W . . 121.0
H1W O1W H2W . . 95.2

loop_
_geom_bond_atom_site_label_1
_geom_bond_atom_site_label_2
_geom_bond_site_symmetry_2
_geom_bond_distance
Zn1 O1 2_755 2.000(3)
Zn1 O1 . 2.000(3)
Zn1 N4 2_745 2.008(3)
Zn1 N4 1_545 2.008(3)
Zn2 N1 . 2.072(3)
Zn2 N1 5_756 2.072(3)
Zn2 O2 5_756 2.082(3)
Zn2 O2 . 2.082(3)
Zn2 O1W 5_756 2.193(3)
Zn2 O1W . 2.193(3)
C1 N1 . 1.321(5)
C1 N4 . 1.343(5)
C1 C2 . 1.484(5)
C2 C3 . 1.390(5)
C2 C7 . 1.411(5)
C3 C4 . 1.389(6)
C3 H3 . 0.9300
C4 C5 . 1.369(6)
C4 H4 . 0.9300
C5 C6 . 1.387(6)
C5 H5 . 0.9300
C6 C7 . 1.389(6)
C6 H6 . 0.9300
C7 C8 . 1.491(5)
C8 O2 . 1.240(5)
C8 O1 . 1.281(5)
N1 N2 . 1.345(5)
N2 N3 . 1.300(4)
N3 N4 . 1.353(5)
N4 Zn1 1_565 2.008(3)
O1W H1W . 0.8200
O1W H2W . 0.7851

loop_
_geom_hbond_atom_site_label_D
_geom_hbond_atom_site_label_H
_geom_hbond_atom_site_label_A
_geom_hbond_site_symmetry_A
_geom_hbond_distance_DH
_geom_hbond_distance_HA
_geom_hbond_distance_DA
_geom_hbond_angle_DHA
O1W H1W O1 6_556 0.82 2.08 2.804(4) 147.2
O1W H2W N3 5_766 0.79 2.25 2.976(5) 155.0
